data_1544677
loop_
_publ_author_name
'Takeda, H.'
'Burnham, C.W.'

_publ_section_title
;
 Fluor-polylithionite: a lithium mica with nearly hexagonal (Si2O5)2- ring
;
_journal_name_full 'Mineralogical Journal'
_journal_page_first 102
_journal_page_last 109
_journal_volume 6
_journal_year 1969
_chemical_formula_sum 'Al F2 K Li2 O10 Si4'
_chemical_name_common 'KAlLi2Si4O10F2 lithium mica'
_chemical_name_mineral fluor-polylithionite
_space_group_IT_number 12
_space_group_name_H-M_alt 'C 1 2/m 1'
_symmetry_space_group_name_Hall '-C 2y'
_symmetry_space_group_name_H-M 'C 1 2/m 1'
_cell_angle_alpha 90
_cell_angle_beta 100.45(8)
_cell_angle_gamma 90
_cell_formula_units_Z 2
_cell_length_a 5.188(4)
_cell_length_b 8.968(3)
_cell_length_c 10.029(5)
_cell_volume 458.9(5)
_cod_data_source_file KAlLi2Si4O10F2.cif
_cod_data_source_block KAlLi2Si4O10F2
_cod_original_formula_sum 'K Al Li2 Si4 O10 F2'
_cod_database_code 1544677

loop_
_space_group_symop_operation_xyz
'x, y, z'
'-x, -y, -z'
'-x, y, -z'
'x, -y, z'
'x+1/2, y+1/2, z'
'-x+1/2, -y+1/2, -z'
'-x+1/2, y+1/2, -z'
'x+1/2, -y+1/2, z'

loop_
_atom_site_label
_atom_site_occupancy
_atom_site_fract_x
_atom_site_fract_y
_atom_site_fract_z
_atom_site_adp_type
_atom_site_B_iso_or_equiv
_atom_site_type_symbol
K 1.0 0.000000 0.500000 0.000000 Biso 1.780000 K
O1 1.0 0.0473(13) 0.000000 0.1684(7) Biso 0.850000 O
O2 1.0 0.3126(8) 0.2404(5) 0.1648(4) Biso 0.660000 O
Si 1.0 0.0820(4) 0.1686(2) 0.2331(2) Biso 0.580000 Si
O3 1.0 0.1317(8) 0.1779(5) 0.3913(4) Biso 0.550000 O
F 1.0 0.1107(14) 0.500000 0.3988(7) Biso 2.780000 F
LiAl 0.8900 0.000000 0.000000 0.500000 Biso 0.530000 Li
LiAl 0.1100 0.000000 0.000000 0.500000 Biso 0.530000 Al
AlLi 0.4500 0.000000 0.3286(7) 0.500000 Biso 0.590000 Al
AlLi 0.5500 0.000000 0.3286(7) 0.500000 Biso 0.590000 Li
